data_4510510
loop_
_publ_author_name
'Phukan, Nithi'
'Baruah, Jubaraj B.'

_publ_section_title
;
 Polymorphs of 1-(5-Methylthiazol-2-yl)-3-phenylthiourea and Various
 Anion-Assisted Assemblies of Two Positional Isomers
;
_journal_issue 5
_journal_name_full 'Crystal Growth &amp; Design'
_journal_page_first 2640
_journal_paper_doi 10.1021/cg5003379
_journal_volume 14
_journal_year 2014
_chemical_formula_sum 'C11 H16 Cl N3 O6 S2'
_chemical_formula_weight 385.86
_chemical_name_systematic
; 
 ? 
;
_space_group_IT_number 14
_symmetry_cell_setting monoclinic
_symmetry_space_group_name_Hall '-P 2yab'
_symmetry_space_group_name_H-M 'P 1 21/a 1'
_atom_sites_solution_hydrogens geom
_atom_sites_solution_primary direct
_atom_sites_solution_secondary difmap
_audit_creation_method SHELXL-97
_cell_angle_alpha 90.00
_cell_angle_beta 95.712(2)
_cell_angle_gamma 90.00
_cell_formula_units_Z 4
_cell_length_a 14.6126(4)
_cell_length_b 7.3778(2)
_cell_length_c 15.9027(4)
_cell_measurement_temperature 296(2)
_cell_volume 1705.94(8)
_computing_structure_refinement 'SHELXL-97 (Sheldrick, 1997)'
_computing_structure_solution 'SHELXS-97 (Sheldrick, 1990)'
_diffrn_ambient_temperature 296(2)
_diffrn_measured_fraction_theta_full 0.999
_diffrn_measured_fraction_theta_max 0.999
_diffrn_radiation_monochromator graphite
_diffrn_radiation_source 'fine-focus sealed tube'
_diffrn_radiation_type MoK\a
_diffrn_radiation_wavelength 0.71073
_diffrn_reflns_av_R_equivalents 0.0178
_diffrn_reflns_av_sigmaI/netI 0.0288
_diffrn_reflns_limit_h_max 17
_diffrn_reflns_limit_h_min -15
_diffrn_reflns_limit_k_max 8
_diffrn_reflns_limit_k_min -7
_diffrn_reflns_limit_l_max 19
_diffrn_reflns_limit_l_min -18
_diffrn_reflns_number 6389
_diffrn_reflns_theta_full 25.25
_diffrn_reflns_theta_max 25.25
_diffrn_reflns_theta_min 2.96
_exptl_absorpt_coefficient_mu 0.500
_exptl_absorpt_correction_T_max 0.942
_exptl_absorpt_correction_T_min 0.866
_exptl_absorpt_correction_type multi-scan
_exptl_absorpt_process_details multi-scan
_exptl_crystal_colour colorless
_exptl_crystal_density_diffrn 1.502
_exptl_crystal_density_method 'not measured'
_exptl_crystal_description needle
_exptl_crystal_F_000 800
_exptl_crystal_size_max 0.32
_exptl_crystal_size_mid 0.24
_exptl_crystal_size_min 0.12
_refine_diff_density_max 0.544
_refine_diff_density_min -0.359
_refine_diff_density_rms 0.048
_refine_ls_extinction_method none
_refine_ls_goodness_of_fit_ref 1.068
_refine_ls_hydrogen_treatment mixed
_refine_ls_matrix_type full
_refine_ls_number_parameters 253
_refine_ls_number_reflns 3078
_refine_ls_number_restraints 17
_refine_ls_restrained_S_all 17.868
_refine_ls_R_factor_all 0.0527
_refine_ls_R_factor_gt 0.0418
_refine_ls_shift/su_max 0.000
_refine_ls_shift/su_mean 0.000
_refine_ls_structure_factor_coef Fsqd
_refine_ls_weighting_details 'calc w=1/[\s^2^(Fo^2^)+(0.0000P)^2^+2.0000P] where P=(Fo^2^+2Fc^2^)/3'
_refine_ls_weighting_scheme calc
_refine_ls_wR_factor_gt 0.0698
_refine_ls_wR_factor_ref 0.0747
_reflns_number_gt 2501
_reflns_number_total 3078
_reflns_threshold_expression >2sigma(I)
_cod_data_source_file 4a.cif
_cod_data_source_block 4a
_cod_depositor_comments 'Adding full bibliography for 4510508--4510523.cif.'
_cod_original_sg_symbol_H-M 'P 21/a'
_cod_database_code 4510510

loop_
_symmetry_equiv_pos_as_xyz
'x, y, z'
'-x+1/2, y+1/2, -z'
'-x, -y, -z'
'x-1/2, -y-1/2, z'

loop_
_atom_site_label
_atom_site_type_symbol
_atom_site_fract_x
_atom_site_fract_y
_atom_site_fract_z
_atom_site_U_iso_or_equiv
_atom_site_adp_type
_atom_site_occupancy
_atom_site_symmetry_multiplicity
_atom_site_calc_flag
_atom_site_refinement_flags
Cl1 Cl 0.5943(9) 0.5898(17) 0.9064(7) 0.048(3) Uani 1 1 d .
S1 S 0.3182(8) 1.0383(17) 0.3174(7) 0.043(3) Uani 1 1 d .
S2 S 0.5081(8) 1.033(2) 0.3968(7) 0.054(4) Uani 1 1 d .
O3 O 0.561(3) 0.436(6) 0.860(3) 0.084(13) Uani 1 1 d .
O1 O 0.611(3) 0.542(6) 0.993(2) 0.089(14) Uani 1 1 d .
N2 N 0.468(3) 0.937(6) 0.237(2) 0.040(9) Uani 1 1 d .
O6 O 0.430(3) 0.130(6) 0.899(2) 0.061(10) Uani 1 1 d D
O4 O 0.530(3) 0.734(6) 0.898(3) 0.095(15) Uani 1 1 d .
C4 C 0.377(3) 0.967(6) 0.236(2) 0.037(10) Uani 1 1 d .
N1 N 0.321(3) 0.939(6) 0.167(2) 0.046(10) Uani 1 1 d .
N3 N 0.616(2) 0.905(5) 0.286(2) 0.044(10) Uani 1 1 d .
H3 H 0.6207 0.8719 0.2348 0.053 Uiso 1 1 calc RD
C5 C 0.534(3) 0.955(6) 0.305(3) 0.038(10) Uani 1 1 d .
O2 O 0.680(3) 0.647(7) 0.879(3) 0.103(16) Uani 1 1 d .
C2 C 0.215(3) 1.029(7) 0.252(3) 0.046(12) Uani 1 1 d .
C3 C 0.232(4) 0.975(8) 0.176(3) 0.053(14) Uani 1 1 d D
C6 C 0.700(3) 0.901(6) 0.343(3) 0.042(11) Uani 1 1 d .
C11 C 0.779(4) 0.967(8) 0.314(4) 0.057(14) Uani 1 1 d D
C7 C 0.702(3) 0.821(7) 0.423(3) 0.052(13) Uani 1 1 d D
H7 H 0.6488 0.7746 0.4424 0.062 Uiso 1 1 calc RD
C1 C 0.127(3) 1.080(8) 0.286(4) 0.067(16) Uani 1 1 d .
H1A H 0.0783 1.0861 0.2408 0.100 Uiso 1 1 calc R
H1B H 0.1334 1.1961 0.3135 0.100 Uiso 1 1 calc R
H1C H 0.1115 0.9905 0.3265 0.100 Uiso 1 1 calc R
C8 C 0.785(4) 0.815(9) 0.473(4) 0.063(16) Uani 1 1 d .
C9 C 0.864(5) 0.883(9) 0.445(4) 0.072(18) Uani 1 1 d .
C10 C 0.861(4) 0.958(9) 0.366(5) 0.072(18) Uani 1 1 d D
O5 O 0.348(3) 0.857(7) 0.996(3) 0.063(10) Uani 1 1 d D
H6Q H 0.43(5) 0.22(7) 0.93(4) 0.1(3) Uiso 1 1 d D
H5P H 0.36(5) 0.75(5) 1.00(5) 0.1(3) Uiso 1 1 d D
H5Q H 0.30(3) 0.84(9) 0.97(3) 0.1(2) Uiso 1 1 d D
H6P H 0.41(3) 0.05(5) 0.93(3) 0.06(18) Uiso 1 1 d D
H3A H 0.19(3) 0.96(6) 0.14(3) 0.03(13) Uiso 1 1 d .
H2 H 0.49(3) 0.90(6) 0.19(3) 0.04(14) Uiso 1 1 d .
H1 H 0.34(3) 0.90(7) 0.12(3) 0.06(17) Uiso 1 1 d .
H11 H 0.77(3) 1.01(6) 0.26(2) 0.05(14) Uiso 1 1 d D
H9 H 0.92(4) 0.87(8) 0.48(3) 0.08(19) Uiso 1 1 d .
H8 H 0.79(3) 0.76(8) 0.53(3) 0.07(17) Uiso 1 1 d .
H10 H 0.91(3) 1.01(8) 0.35(3) 0.1(2) Uiso 1 1 d D

loop_
_atom_site_aniso_label
_atom_site_aniso_U_11
_atom_site_aniso_U_22
_atom_site_aniso_U_33
_atom_site_aniso_U_23
_atom_site_aniso_U_13
_atom_site_aniso_U_12
Cl1 0.064(8) 0.044(7) 0.037(6) -0.002(5) 0.004(5) -0.003(6)
S1 0.043(6) 0.047(7) 0.038(6) -0.007(5) 0.001(5) 0.000(6)
S2 0.048(7) 0.082(10) 0.033(6) -0.015(7) 0.006(5) -0.003(7)
O3 0.11(3) 0.06(3) 0.08(3) -0.02(2) -0.02(2) -0.01(3)
O1 0.13(4) 0.09(3) 0.04(2) 0.00(2) -0.01(2) 0.01(3)
N2 0.05(2) 0.05(2) 0.027(19) -0.006(18) 0.007(17) 0.00(2)
O6 0.09(3) 0.06(3) 0.04(2) 0.00(2) 0.02(2) 0.00(2)
O4 0.11(4) 0.06(3) 0.11(4) 0.00(3) 0.00(3) 0.03(3)
C4 0.05(3) 0.03(2) 0.03(2) 0.002(19) -0.001(19) -0.01(2)
N1 0.06(3) 0.05(3) 0.03(2) -0.001(19) -0.001(19) 0.00(2)
N3 0.05(2) 0.05(3) 0.030(19) -0.004(18) 0.008(17) 0.00(2)
C5 0.05(2) 0.04(3) 0.03(2) 0.00(2) 0.003(19) -0.01(2)
O2 0.10(3) 0.11(4) 0.11(4) -0.01(3) 0.04(3) -0.03(3)
C2 0.04(3) 0.04(3) 0.05(3) 0.00(2) -0.01(2) 0.00(2)
C3 0.06(3) 0.05(3) 0.05(3) 0.01(3) -0.02(3) -0.01(3)
C6 0.05(3) 0.04(3) 0.04(2) 0.00(2) 0.01(2) 0.00(2)
C11 0.06(3) 0.05(3) 0.06(3) 0.01(3) 0.01(3) 0.00(3)
C7 0.06(3) 0.06(3) 0.04(3) 0.00(2) 0.01(2) 0.00(3)
C1 0.05(3) 0.07(4) 0.08(4) -0.01(3) -0.01(3) 0.01(3)
C8 0.08(4) 0.06(4) 0.05(3) 0.00(3) -0.01(3) 0.02(3)
C9 0.07(4) 0.06(4) 0.08(5) -0.01(4) -0.02(4) 0.01(3)
C10 0.05(3) 0.06(4) 0.11(5) 0.01(4) 0.01(3) 0.00(3)
O5 0.07(3) 0.06(3) 0.05(2) 0.00(2) 0.00(2) 0.01(2)

loop_
_atom_type_symbol
_atom_type_description
_atom_type_scat_dispersion_real
_atom_type_scat_dispersion_imag
_atom_type_scat_source
C C 0.0033 0.0016 'International Tables Vol C Tables 4.2.6.8 and 6.1.1.4'
H H 0.0000 0.0000 'International Tables Vol C Tables 4.2.6.8 and 6.1.1.4'
N N 0.0061 0.0033 'International Tables Vol C Tables 4.2.6.8 and 6.1.1.4'
O O 0.0106 0.0060 'International Tables Vol C Tables 4.2.6.8 and 6.1.1.4'
S S 0.1246 0.1234 'International Tables Vol C Tables 4.2.6.8 and 6.1.1.4'
Cl Cl 0.1484 0.1585 'International Tables Vol C Tables 4.2.6.8 and 6.1.1.4'

loop_
_geom_angle_atom_site_label_1
_geom_angle_atom_site_label_2
_geom_angle_atom_site_label_3
_geom_angle
O3 Cl1 O4 111(3)
O3 Cl1 O1 109(3)
O4 Cl1 O1 109(3)
O3 Cl1 O2 110(3)
O4 Cl1 O2 110(3)
O1 Cl1 O2 108(3)
C4 S1 C2 91(2)
C4 N2 C5 127(4)
N1 C4 N2 121(4)
N1 C4 S1 111(4)
N2 C4 S1 128(3)
C4 N1 C3 114(4)
C5 N3 C6 127(4)
N3 C5 N2 112(4)
N3 C5 S2 126(3)
N2 C5 S2 122(3)
C3 C2 C1 131(5)
C3 C2 S1 109(4)
C1 C2 S1 120(4)
C2 C3 N1 116(5)
C11 C6 C7 120(5)
C11 C6 N3 118(4)
C7 C6 N3 121(4)
C6 C11 C10 119(5)
C8 C7 C6 118(5)
C9 C8 C7 121(6)
C10 C9 C8 120(6)
C9 C10 C11 121(6)

loop_
_geom_bond_atom_site_label_1
_geom_bond_atom_site_label_2
_geom_bond_distance
Cl1 O3 1.41(4)
Cl1 O4 1.42(4)
Cl1 O1 1.42(4)
Cl1 O2 1.42(4)
S1 C4 1.71(4)
S1 C2 1.75(5)
S2 C5 1.65(4)
N2 C4 1.35(6)
N2 C5 1.38(5)
C4 N1 1.32(5)
N1 C3 1.35(7)
N3 C5 1.33(5)
N3 C6 1.44(5)
C2 C3 1.33(7)
C2 C1 1.49(7)
C6 C11 1.38(7)
C6 C7 1.41(6)
C11 C10 1.39(8)
C7 C8 1.38(7)
C8 C9 1.37(9)
C9 C10 1.37(9)
